data_7240970
loop_
_publ_author_name
'Husain, Ahmad'
'Rani, Pooja'
'., Alisha'
'Sharma, Ananay'
'Mondal, Tuhina'
'Saha, Shyamal Kumar'
'Bhasin, K.k'
'Trivedi, Manoj'
'Kumar, Girijesh'

_publ_section_title
;
 Luminescent CdII Metal--Organic Frameworks based on Isoniazid using Mixed
 Ligand Approach
;
_journal_name_full CrystEngComm
_journal_paper_doi 10.1039/D0CE00895H
_journal_year 2020
_chemical_formula_moiety 'C20 H15 Cd N5 O6, 3(O)'
_chemical_formula_sum 'C20 H21 Cd N5 O9'
_chemical_formula_weight 587.82
_space_group_crystal_system monoclinic
_space_group_IT_number 14
_space_group_name_Hall '-P 2ybc'
_space_group_name_H-M_alt 'P 1 21/c 1'
_atom_sites_solution_hydrogens geom
_audit_creation_date 2020-06-17
_audit_creation_method
;
Olex2 1.3-alpha
(compiled 2020.05.22 svn.r1d9e7f8d for OlexSys, GUI svn.r6115)
;
_audit_update_record
;
2020-07-21 deposited with the CCDC.	2020-07-30 downloaded from the CCDC.
;
_cell_angle_alpha 90
_cell_angle_beta 100.455(4)
_cell_angle_gamma 90
_cell_formula_units_Z 4
_cell_length_a 10.1657(3)
_cell_length_b 21.3974(8)
_cell_length_c 14.5383(6)
_cell_measurement_reflns_used 8473
_cell_measurement_temperature 298
_cell_measurement_theta_max 26.2330
_cell_measurement_theta_min 3.6780
_cell_volume 3109.9(2)
_computing_cell_refinement 'CrysAlisPro 1.171.40.53 (Rigaku OD, 2019)'
_computing_data_collection 'CrysAlisPro 1.171.40.53 (Rigaku OD, 2019)'
_computing_data_reduction 'CrysAlisPro 1.171.40.53 (Rigaku OD, 2019)'
_computing_molecular_graphics 'Olex2 1.3-alpha (Dolomanov et al., 2009)'
_computing_publication_material 'Olex2 1.3-alpha (Dolomanov et al., 2009)'
_computing_structure_refinement 'SHELXL 2018/3 (Sheldrick, 2015)'
_computing_structure_solution 'SHELXT 2014/5 (Sheldrick, 2014)'
_diffrn_ambient_temperature 298
_diffrn_detector 'CCD plate'
_diffrn_detector_area_resol_mean 15.9853
_diffrn_detector_type Sapphire3
_diffrn_measured_fraction_theta_full 0.997
_diffrn_measured_fraction_theta_max 0.879
_diffrn_measurement_details
;
List of Runs (angles in degrees, time in seconds):

  # Type    Start    End  Width  t~exp~   \w     \q     \k     \f   Frames
#--------------------------------------------------------------------------
  1  \w      0.00  87.00   1.00    2.50    --   19.00  57.00  30.00   87
  2  \w      0.00  87.00   1.00    2.50    --   19.00  57.00-150.00   87
  3  \w      0.00  87.00   1.00    2.50    --   19.00  57.00 -60.00   87
  4  \w      0.00  87.00   1.00    2.50    --   19.00  57.00 120.00   87
  5  \w    -25.00  59.00   1.00    2.50    --   19.00 -99.00 150.00   84
  6  \w    -25.00  59.00   1.00    2.50    --   19.00 -99.00  60.00   84
  7  \w    -25.00  59.00   1.00    2.50    --   19.00 -99.00 -30.00   84
  8  \w    -25.00  59.00   1.00    2.50    --   19.00 -99.00-120.00   84
;
_diffrn_measurement_device 'four-circle diffractometer'
_diffrn_measurement_device_type 'Xcalibur, Sapphire3'
_diffrn_measurement_method '\w scans'
_diffrn_orient_matrix_type 'CrysAlisPro convention (1999,Acta A55,543-557)'
_diffrn_orient_matrix_UB_11 -0.0253529000
_diffrn_orient_matrix_UB_12 -0.0292828000
_diffrn_orient_matrix_UB_13 -0.0180755000
_diffrn_orient_matrix_UB_21 -0.0002434000
_diffrn_orient_matrix_UB_22 -0.0107784000
_diffrn_orient_matrix_UB_23 0.0460872000
_diffrn_orient_matrix_UB_31 -0.0662868000
_diffrn_orient_matrix_UB_32 0.0112075000
_diffrn_orient_matrix_UB_33 -0.0028859000
_diffrn_radiation_monochromator graphite
_diffrn_radiation_probe x-ray
_diffrn_radiation_type 'Mo K\a'
_diffrn_radiation_wavelength 0.71073
_diffrn_reflns_av_R_equivalents 0.1232
_diffrn_reflns_av_unetI/netI 0.1021
_diffrn_reflns_Laue_measured_fraction_full 0.997
_diffrn_reflns_Laue_measured_fraction_max 0.879
_diffrn_reflns_limit_h_max 14
_diffrn_reflns_limit_h_min -13
_diffrn_reflns_limit_k_max 29
_diffrn_reflns_limit_k_min -27
_diffrn_reflns_limit_l_max 19
_diffrn_reflns_limit_l_min -19
_diffrn_reflns_number 38648
_diffrn_reflns_point_group_measured_fraction_full 0.997
_diffrn_reflns_point_group_measured_fraction_max 0.879
_diffrn_reflns_theta_full 25.242
_diffrn_reflns_theta_max 29.939
_diffrn_reflns_theta_min 3.296
_diffrn_source 'fine-focus sealed X-ray tube'
_diffrn_source_type 'Enhance (Mo) X-ray Source'
_exptl_absorpt_coefficient_mu 0.748
_exptl_absorpt_correction_T_max 1.00000
_exptl_absorpt_correction_T_min 0.64345
_exptl_absorpt_correction_type multi-scan
_exptl_absorpt_process_details
;
CrysAlisPro 1.171.40.53 (Rigaku Oxford Diffraction, 2019)
Empirical absorption correction using spherical harmonics,
 implemented in SCALE3 ABSPACK scaling algorithm.
;
_exptl_crystal_colour colourless
_exptl_crystal_colour_primary colourless
_exptl_crystal_density_diffrn 1.255
_exptl_crystal_description block
_exptl_crystal_F_000 1184
_exptl_crystal_size_max 0.2
_exptl_crystal_size_mid 0.15
_exptl_crystal_size_min 0.1
_refine_diff_density_max 1.134
_refine_diff_density_min -0.696
_refine_diff_density_rms 0.165
_refine_ls_extinction_method none
_refine_ls_goodness_of_fit_ref 1.025
_refine_ls_hydrogen_treatment constr
_refine_ls_matrix_type full
_refine_ls_number_parameters 327
_refine_ls_number_reflns 7932
_refine_ls_number_restraints 322
_refine_ls_restrained_S_all 1.006
_refine_ls_R_factor_all 0.1233
_refine_ls_R_factor_gt 0.0771
_refine_ls_shift/su_max 0.001
_refine_ls_shift/su_mean 0.000
_refine_ls_structure_factor_coef Fsqd
_refine_ls_weighting_details 'w=1/[\s^2^(Fo^2^)+(0.1552P)^2^] where P=(Fo^2^+2Fc^2^)/3'
_refine_ls_weighting_scheme calc
_refine_ls_wR_factor_gt 0.2336
_refine_ls_wR_factor_ref 0.2725
_reflns_Friedel_coverage 0.000
_reflns_number_gt 4818
_reflns_number_total 7932
_reflns_threshold_expression 'I > 2\s(I)'
_cod_data_source_file d0ce00895h2.cif
_cod_data_source_block cd-mof-1
_cod_database_code 7240970
_shelx_shelxl_version_number 2018/3
_chemical_oxdiff_formula C20H21CdN5O9
_chemical_oxdiff_usercomment 18-04-2018
_shelx_space_group_comment
;
The symmetry employed for this shelxl refinement is uniquely defined
by the following loop, which should always be used as a source of
symmetry information in preference to the above space-group names.
They are only intended as comments.
;
_shelx_estimated_absorpt_t_max 0.929
_shelx_estimated_absorpt_t_min 0.865
_reflns_odcompleteness_completeness 99.73
_reflns_odcompleteness_iscentric 1
_reflns_odcompleteness_theta 26.32
_olex2_refinement_description
;
1. Fixed Uiso
 At 1.2 times of:
  All C(H) groups, All N(H) groups, All N(H,H) groups
 At 1.5 times of:
  All O(H) groups
2. Rigid bond restraints
 All non-hydrogen atoms
 with sigma for 1-2 distances of 0.01 and sigma for 1-3 distances of 0.01
3. Rigid body (RIGU) restrains
 All non-hydrogen atoms
 with sigma for 1-2 distances of 0.004 and sigma for 1-3 distances of 0.004
4. Others
 Sof(O9B)=1-FVAR(1)
 Sof(O9A)=FVAR(1)
5.a Secondary CH2 refined with riding coordinates:
 N5(H5A,H5B)
5.b Aromatic/amide H refined with riding coordinates:
 N4(H4), C10(H10), C8(H8), C12(H12), C19(H19), C15(H15), C6(H6), C16(H16),
 C18(H18), C5(H5), C2(H2), C3(H3)
5.c Idealised tetrahedral OH refined as rotating group:
 O1(H1)
;
_olex2_submission_special_instructions 'No special instructions were received'
_oxdiff_exptl_absorpt_empirical_details
;
Empirical correction (ABSPACK) includes:
- Absorption correction using spherical harmonics
- Frame scaling
;
_oxdiff_exptl_absorpt_empirical_full_max 4.744
_oxdiff_exptl_absorpt_empirical_full_min 0.423

loop_
_space_group_symop_operation_xyz
'x, y, z'
'-x, y+1/2, -z+1/2'
'-x, -y, -z'
'x, -y-1/2, z-1/2'

loop_
_atom_site_label
_atom_site_type_symbol
_atom_site_fract_x
_atom_site_fract_y
_atom_site_fract_z
_atom_site_U_iso_or_equiv
_atom_site_adp_type
_atom_site_occupancy
_atom_site_site_symmetry_order
_atom_site_calc_flag
_atom_site_refinement_flags_posn
_atom_site_refinement_flags_adp
_atom_site_refinement_flags_occupancy
_atom_site_disorder_assembly
_atom_site_disorder_group
Cd1 Cd -0.03241(4) 0.39288(2) 0.96571(3) 0.0414(2) Uani 1 1 d . U . . .
O6 O -0.0314(5) 0.18855(19) 0.5743(3) 0.0542(11) Uani 1 1 d . U . . .
O5 O 0.0994(4) 0.4524(2) 0.8917(4) 0.0612(12) Uani 1 1 d . U . . .
O3 O 0.7276(5) 0.3918(2) 0.9789(4) 0.0595(13) Uani 1 1 d . U . . .
O2 O 0.8021(4) 0.4582(2) 0.8881(4) 0.0653(13) Uani 1 1 d . U . . .
O4 O 0.2255(5) 0.3839(2) 0.9738(4) 0.0665(14) Uani 1 1 d . U . . .
N3 N -0.0426(5) 0.3112(2) 0.8613(4) 0.0503(12) Uani 1 1 d . U . . .
N4 N 0.0119(6) 0.1137(2) 0.6821(4) 0.0529(13) Uani 1 1 d . U . . .
H4 H 0.019346 0.103600 0.740064 0.063 Uiso 1 1 calc R U . . .
O1 O 0.4127(6) 0.8025(3) 0.4505(4) 0.0766(14) Uani 1 1 d . U . . .
H1 H 0.478173 0.825378 0.463401 0.115 Uiso 1 1 calc R U . . .
N5 N 0.0285(5) 0.0684(2) 0.6162(3) 0.0497(12) Uani 1 1 d . U . . .
H5A H -0.021534 0.035166 0.623222 0.060 Uiso 1 1 calc R U . . .
H5B H 0.113626 0.056225 0.625495 0.060 Uiso 1 1 calc R U . . .
N2 N 0.3928(6) 0.5861(3) 0.7348(5) 0.0687(16) Uani 1 1 d . U . . .
C20 C -0.0150(6) 0.1720(3) 0.6561(4) 0.0438(12) Uani 1 1 d . U . . .
C17 C -0.0266(6) 0.2175(3) 0.7304(4) 0.0462(13) Uani 1 1 d . U . . .
C11 C 0.3317(6) 0.4588(3) 0.8894(4) 0.0482(13) Uani 1 1 d . U . . .
C14 C 0.7068(5) 0.4352(3) 0.9231(5) 0.0469(13) Uani 1 1 d . U . . .
C10 C 0.4602(6) 0.4340(3) 0.9223(5) 0.0482(13) Uani 1 1 d . U . . .
H10 H 0.472535 0.400853 0.964408 0.058 Uiso 1 1 calc R U . . .
C13 C 0.2129(6) 0.4282(3) 0.9218(5) 0.0504(14) Uani 1 1 d . U . . .
C8 C 0.5514(6) 0.5099(3) 0.8282(5) 0.0545(14) Uani 1 1 d . U . . .
H8 H 0.624463 0.526841 0.806696 0.065 Uiso 1 1 calc R U . . .
N1 N 0.4858(6) 0.6019(3) 0.6951(5) 0.0719(18) Uani 1 1 d . U . . .
C12 C 0.3154(6) 0.5094(3) 0.8289(5) 0.0545(15) Uani 1 1 d . U . . .
H12 H 0.230761 0.526462 0.809367 0.065 Uiso 1 1 calc R U . . .
C19 C -0.1114(9) 0.3160(3) 0.7748(5) 0.076(2) Uani 1 1 d . U . . .
H19 H -0.165964 0.350655 0.758467 0.091 Uiso 1 1 calc R U . . .
C7 C 0.4240(6) 0.5347(3) 0.7977(5) 0.0544(15) Uani 1 1 d . U . . .
C1 C 0.4269(8) 0.7531(3) 0.5093(5) 0.0648(17) Uani 1 1 d . U . . .
C9 C 0.5694(5) 0.4610(3) 0.8892(5) 0.0476(13) Uani 1 1 d . U . . .
C15 C 0.0253(9) 0.2593(4) 0.8840(5) 0.080(3) Uani 1 1 d . U . . .
H15 H 0.067454 0.253910 0.945811 0.096 Uiso 1 1 calc R U . . .
C6 C 0.3299(8) 0.7395(3) 0.5625(6) 0.071(2) Uani 1 1 d . U . . .
H6 H 0.253249 0.764029 0.556161 0.086 Uiso 1 1 calc R U . . .
C16 C 0.0369(9) 0.2128(3) 0.8213(5) 0.081(3) Uani 1 1 d . U . . .
H16 H 0.088512 0.177765 0.840721 0.097 Uiso 1 1 calc R U . . .
C4 C 0.4585(7) 0.6532(3) 0.6339(5) 0.0630(17) Uani 1 1 d . U . . .
C18 C -0.1034(9) 0.2701(3) 0.7081(5) 0.078(2) Uani 1 1 d . U . . .
H18 H -0.150709 0.275140 0.647495 0.094 Uiso 1 1 calc R U . . .
C5 C 0.3456(7) 0.6906(3) 0.6239(6) 0.0693(19) Uani 1 1 d . U . . .
H5 H 0.280010 0.682395 0.659247 0.083 Uiso 1 1 calc R U . . .
C2 C 0.5422(9) 0.7182(5) 0.5234(6) 0.092(3) Uani 1 1 d . U . . .
H2 H 0.610699 0.728552 0.491540 0.110 Uiso 1 1 calc R U . . .
C3 C 0.5578(9) 0.6689(4) 0.5831(7) 0.085(3) Uani 1 1 d . U . . .
H3 H 0.635730 0.645242 0.590333 0.102 Uiso 1 1 calc R U . . .
O9B O 0.151(2) -0.0327(11) 0.9225(13) 0.216(12) Uani 0.567(13) 1 d . . P A 2
O9A O 0.086(2) 0.0560(5) 0.8536(8) 0.125(8) Uani 0.433(13) 1 d . . P A 1
O7 O 0.647(3) 0.6678(11) 0.2942(17) 0.51(2) Uani 1 1 d . . . . .
O8 O 0.2984(14) 0.3273(7) 1.1477(8) 0.271(8) Uani 1 1 d . . . . .

loop_
_atom_site_aniso_label
_atom_site_aniso_U_11
_atom_site_aniso_U_22
_atom_site_aniso_U_33
_atom_site_aniso_U_23
_atom_site_aniso_U_13
_atom_site_aniso_U_12
Cd1 0.0418(3) 0.0396(3) 0.0437(3) 0.00112(15) 0.0104(2) -0.00054(15)
O6 0.079(3) 0.046(2) 0.038(2) -0.0012(17) 0.012(2) 0.004(2)
O5 0.035(2) 0.058(3) 0.095(4) 0.013(2) 0.022(2) 0.0016(18)
O3 0.039(2) 0.065(3) 0.075(4) 0.017(2) 0.012(2) 0.0069(18)
O2 0.039(2) 0.070(3) 0.089(3) 0.017(2) 0.016(2) -0.003(2)
O4 0.052(3) 0.069(3) 0.082(4) 0.020(2) 0.020(3) 0.001(2)
N3 0.061(3) 0.051(3) 0.042(2) -0.005(2) 0.016(2) 0.007(2)
N4 0.072(4) 0.049(3) 0.039(3) -0.0004(19) 0.013(3) 0.006(2)
O1 0.094(4) 0.067(3) 0.073(3) 0.013(3) 0.027(3) 0.011(3)
N5 0.053(3) 0.043(3) 0.054(3) -0.004(2) 0.011(2) 0.002(2)
N2 0.053(3) 0.069(4) 0.085(4) 0.018(3) 0.016(3) -0.005(3)
C20 0.044(3) 0.044(3) 0.043(3) -0.001(2) 0.005(2) -0.004(2)
C17 0.053(3) 0.042(3) 0.046(3) -0.002(2) 0.013(3) -0.006(2)
C11 0.035(2) 0.053(3) 0.058(4) -0.001(2) 0.012(3) -0.001(2)
C14 0.032(2) 0.045(3) 0.064(4) -0.009(2) 0.008(2) -0.004(2)
C10 0.038(2) 0.044(3) 0.065(4) 0.001(3) 0.016(3) 0.001(2)
C13 0.038(3) 0.048(3) 0.067(4) -0.007(2) 0.017(3) -0.004(2)
C8 0.039(3) 0.055(4) 0.072(4) 0.002(3) 0.015(3) -0.008(2)
N1 0.053(3) 0.082(4) 0.083(5) 0.021(3) 0.017(3) 0.008(3)
C12 0.037(3) 0.057(4) 0.071(4) 0.008(3) 0.013(3) 0.003(3)
C19 0.107(6) 0.055(4) 0.059(4) -0.008(3) -0.005(4) 0.034(4)
C7 0.046(3) 0.049(3) 0.071(4) 0.007(3) 0.019(3) 0.004(2)
C1 0.075(4) 0.060(4) 0.061(4) 0.005(3) 0.017(3) 0.007(3)
C9 0.029(2) 0.051(3) 0.063(4) -0.004(2) 0.010(2) -0.002(2)
C15 0.115(7) 0.069(4) 0.047(4) -0.009(3) -0.009(4) 0.039(4)
C6 0.063(4) 0.061(4) 0.094(6) 0.012(3) 0.025(4) 0.015(3)
C16 0.119(7) 0.058(4) 0.054(4) -0.018(3) -0.014(4) 0.037(4)
C4 0.052(4) 0.060(4) 0.077(5) 0.009(3) 0.013(3) 0.006(3)
C18 0.104(6) 0.070(5) 0.050(4) -0.017(3) -0.016(4) 0.029(4)
C5 0.054(4) 0.073(5) 0.085(5) 0.015(4) 0.024(4) 0.009(3)
C2 0.091(6) 0.095(6) 0.104(7) 0.035(5) 0.054(6) 0.028(5)
C3 0.075(5) 0.086(6) 0.102(7) 0.027(4) 0.040(4) 0.024(4)
O9B 0.21(2) 0.29(2) 0.153(15) -0.149(16) 0.045(13) -0.016(16)
O9A 0.29(2) 0.053(8) 0.029(6) 0.027(5) 0.016(9) 0.050(10)
O7 0.53(4) 0.61(4) 0.39(3) -0.31(3) 0.10(3) 0.18(3)
O8 0.217(14) 0.43(2) 0.145(10) 0.031(12) -0.032(8) -0.087(13)

loop_
_atom_type_symbol
_atom_type_description
_atom_type_scat_dispersion_real
_atom_type_scat_dispersion_imag
_atom_type_scat_source
C C 0.0033 0.0016 'International Tables Vol C Tables 4.2.6.8 and 6.1.1.4'
H H 0.0000 0.0000 'International Tables Vol C Tables 4.2.6.8 and 6.1.1.4'
N N 0.0061 0.0033 'International Tables Vol C Tables 4.2.6.8 and 6.1.1.4'
O O 0.0106 0.0060 'International Tables Vol C Tables 4.2.6.8 and 6.1.1.4'
Cd Cd -0.8075 1.2024 'International Tables Vol C Tables 4.2.6.8 and 6.1.1.4'

loop_
_geom_angle_atom_site_label_1
_geom_angle_atom_site_label_2
_geom_angle_atom_site_label_3
_geom_angle
_geom_angle_site_symmetry_1
_geom_angle_site_symmetry_3
_geom_angle_publ_flag
O6 Cd1 O3 79.96(16) 4_566 1_455 ?
O6 Cd1 O4 91.88(16) 4_566 . ?
O5 Cd1 O6 143.86(16) . 4_566 ?
O5 Cd1 O3 135.97(15) . 1_455 ?
O5 Cd1 O2 82.47(15) . 1_455 ?
O5 Cd1 O4 52.05(15) . . ?
O5 Cd1 N3 94.22(17) . . ?
O5 Cd1 N5 99.68(18) . 4_566 ?
O3 Cd1 O4 171.60(15) 1_455 . ?
O2 Cd1 O6 133.54(16) 1_455 4_566 ?
O2 Cd1 O3 53.58(15) 1_455 1_455 ?
O2 Cd1 O4 134.52(15) 1_455 . ?
N3 Cd1 O6 82.79(18) . 4_566 ?
N3 Cd1 O3 96.66(18) . 1_455 ?
N3 Cd1 O2 101.25(19) . 1_455 ?
N3 Cd1 O4 84.19(18) . . ?
N3 Cd1 N5 149.99(19) . 4_566 ?
N5 Cd1 O6 70.31(15) 4_566 4_566 ?
N5 Cd1 O3 91.63(18) 4_566 1_455 ?
N5 Cd1 O2 106.84(18) 4_566 1_455 ?
N5 Cd1 O4 83.66(18) 4_566 . ?
C20 O6 Cd1 114.9(4) . 4_565 ?
C13 O5 Cd1 100.8(4) . . ?
C14 O3 Cd1 89.7(4) . 1_655 ?
C14 O2 Cd1 96.3(4) . 1_655 ?
C13 O4 Cd1 85.5(4) . . ?
C19 N3 Cd1 121.2(4) . . ?
C15 N3 Cd1 121.0(5) . . ?
C15 N3 C19 117.8(6) . . ?
N5 N4 H4 119.8 . . ?
C20 N4 H4 119.8 . . ?
C20 N4 N5 120.4(5) . . ?
C1 O1 H1 109.5 . . ?
Cd1 N5 H5A 109.5 4_565 . ?
Cd1 N5 H5B 109.5 4_565 . ?
N4 N5 Cd1 110.7(3) . 4_565 ?
N4 N5 H5A 109.5 . . ?
N4 N5 H5B 109.5 . . ?
H5A N5 H5B 108.1 . . ?
N1 N2 C7 114.2(6) . . ?
O6 C20 N4 122.6(6) . . ?
O6 C20 C17 120.4(5) . . ?
N4 C20 C17 117.1(5) . . ?
C16 C17 C20 125.0(6) . . ?
C16 C17 C18 115.9(6) . . ?
C18 C17 C20 119.0(6) . . ?
C10 C11 C13 118.1(6) . . ?
C12 C11 C10 120.4(5) . . ?
C12 C11 C13 121.5(5) . . ?
O3 C14 O2 120.4(6) . . ?
O3 C14 C9 122.3(5) . . ?
O2 C14 C9 117.3(6) . . ?
C11 C10 H10 121.1 . . ?
C11 C10 C9 117.9(6) . . ?
C9 C10 H10 121.1 . . ?
O5 C13 C11 116.2(6) . . ?
O4 C13 O5 121.6(6) . . ?
O4 C13 C11 122.2(6) . . ?
C7 C8 H8 119.8 . . ?
C9 C8 H8 119.8 . . ?
C9 C8 C7 120.4(5) . . ?
N2 N1 C4 115.3(6) . . ?
C11 C12 H12 119.9 . . ?
C7 C12 C11 120.3(6) . . ?
C7 C12 H12 119.9 . . ?
N3 C19 H19 119.4 . . ?
N3 C19 C18 121.1(6) . . ?
C18 C19 H19 119.4 . . ?
C8 C7 N2 125.5(6) . . ?
C12 C7 N2 114.5(6) . . ?
C12 C7 C8 120.0(6) . . ?
O1 C1 C6 120.7(7) . . ?
O1 C1 C2 120.7(7) . . ?
C2 C1 C6 118.4(7) . . ?
C10 C9 C14 118.8(6) . . ?
C8 C9 C14 120.2(5) . . ?
C8 C9 C10 121.0(5) . . ?
N3 C15 H15 118.3 . . ?
N3 C15 C16 123.3(7) . . ?
C16 C15 H15 118.3 . . ?
C1 C6 H6 119.6 . . ?
C5 C6 C1 120.9(7) . . ?
C5 C6 H6 119.6 . . ?
C17 C16 C15 120.6(7) . . ?
C17 C16 H16 119.7 . . ?
C15 C16 H16 119.7 . . ?
C5 C4 N1 125.6(6) . . ?
C5 C4 C3 118.1(7) . . ?
C3 C4 N1 116.3(6) . . ?
C17 C18 C19 121.0(7) . . ?
C17 C18 H18 119.5 . . ?
C19 C18 H18 119.5 . . ?
C6 C5 C4 120.5(7) . . ?
C6 C5 H5 119.7 . . ?
C4 C5 H5 119.7 . . ?
C1 C2 H2 119.5 . . ?
C3 C2 C1 121.0(7) . . ?
C3 C2 H2 119.5 . . ?
C4 C3 H3 119.5 . . ?
C2 C3 C4 120.9(7) . . ?
C2 C3 H3 119.5 . . ?

loop_
_geom_bond_atom_site_label_1
_geom_bond_atom_site_label_2
_geom_bond_distance
_geom_bond_site_symmetry_2
_geom_bond_publ_flag
Cd1 O6 2.350(4) 4_566 ?
Cd1 O5 2.258(4) . ?
Cd1 O3 2.481(5) 1_455 ?
Cd1 O2 2.317(5) 1_455 ?
Cd1 O4 2.610(5) . ?
Cd1 N3 2.306(5) . ?
Cd1 N5 2.317(5) 4_566 ?
O6 C20 1.223(7) . ?
O5 C13 1.268(7) . ?
O3 C14 1.227(7) . ?
O2 C14 1.271(7) . ?
O4 C13 1.205(8) . ?
N3 C19 1.327(9) . ?
N3 C15 1.318(8) . ?
N4 H4 0.8600 . ?
N4 N5 1.396(6) . ?
N4 C20 1.316(7) . ?
O1 H1 0.8200 . ?
O1 C1 1.350(8) . ?
N5 H5A 0.8900 . ?
N5 H5B 0.8900 . ?
N2 N1 1.241(8) . ?
N2 C7 1.428(8) . ?
C20 C17 1.475(8) . ?
C17 C16 1.365(10) . ?
C17 C18 1.375(10) . ?
C11 C10 1.411(8) . ?
C11 C13 1.522(8) . ?
C11 C12 1.386(8) . ?
C14 C9 1.499(8) . ?
C10 H10 0.9300 . ?
C10 C9 1.411(8) . ?
C8 H8 0.9300 . ?
C8 C7 1.395(8) . ?
C8 C9 1.363(8) . ?
N1 C4 1.409(9) . ?
C12 H12 0.9300 . ?
C12 C7 1.378(8) . ?
C19 H19 0.9300 . ?
C19 C18 1.393(9) . ?
C1 C6 1.390(10) . ?
C1 C2 1.373(11) . ?
C15 H15 0.9300 . ?
C15 C16 1.368(9) . ?
C6 H6 0.9300 . ?
C6 C5 1.365(9) . ?
C16 H16 0.9300 . ?
C4 C5 1.385(9) . ?
C4 C3 1.395(10) . ?
C18 H18 0.9300 . ?
C5 H5 0.9300 . ?
C2 H2 0.9300 . ?
C2 C3 1.358(11) . ?
C3 H3 0.9300 . ?

loop_
_geom_hbond_atom_site_label_D
_geom_hbond_atom_site_label_H
_geom_hbond_atom_site_label_A
_geom_hbond_distance_DH
_geom_hbond_distance_HA
_geom_hbond_distance_DA
_geom_hbond_angle_DHA
_geom_hbond_site_symmetry_A
_geom_hbond_publ_flag
N4 H4 O9A 0.86 1.95 2.763(11) 156.1 . yes
N5 H5A O5 0.89 1.94 2.794(7) 161.4 2_546 yes

loop_
_geom_torsion_atom_site_label_1
_geom_torsion_atom_site_label_2
_geom_torsion_atom_site_label_3
_geom_torsion_atom_site_label_4
_geom_torsion
_geom_torsion_site_symmetry_1
_geom_torsion_site_symmetry_2
_geom_torsion_site_symmetry_3
_geom_torsion_site_symmetry_4
_geom_torsion_publ_flag
Cd1 O6 C20 N4 5.8(8) 4_565 . . . ?
Cd1 O6 C20 C17 -173.5(4) 4_565 . . . ?
Cd1 O5 C13 O4 1.9(8) . . . . ?
Cd1 O5 C13 C11 -177.4(4) . . . . ?
Cd1 O3 C14 O2 0.1(6) 1_655 . . . ?
Cd1 O3 C14 C9 176.7(5) 1_655 . . . ?
Cd1 O2 C14 O3 -0.1(7) 1_655 . . . ?
Cd1 O2 C14 C9 -176.8(4) 1_655 . . . ?
Cd1 O4 C13 O5 -1.6(7) . . . . ?
Cd1 O4 C13 C11 177.6(6) . . . . ?
Cd1 N3 C19 C18 171.4(6) . . . . ?
Cd1 N3 C15 C16 -171.1(7) . . . . ?
O6 C20 C17 C16 -153.0(8) . . . . ?
O6 C20 C17 C18 25.0(9) . . . . ?
O3 C14 C9 C10 -0.4(9) . . . . ?
O3 C14 C9 C8 179.1(6) . . . . ?
O2 C14 C9 C10 176.2(5) . . . . ?
O2 C14 C9 C8 -4.3(9) . . . . ?
N3 C19 C18 C17 1.7(13) . . . . ?
N3 C15 C16 C17 -2.1(15) . . . . ?
N4 C20 C17 C16 27.7(10) . . . . ?
N4 C20 C17 C18 -154.3(7) . . . . ?
O1 C1 C6 C5 -178.2(7) . . . . ?
O1 C1 C2 C3 179.3(9) . . . . ?
N5 N4 C20 O6 2.7(10) . . . . ?
N5 N4 C20 C17 -178.0(5) . . . . ?
N2 N1 C4 C5 8.1(12) . . . . ?
N2 N1 C4 C3 -175.3(8) . . . . ?
C20 N4 N5 Cd1 -9.5(7) . . . 4_565 ?
C20 C17 C16 C15 176.5(7) . . . . ?
C20 C17 C18 C19 -176.5(7) . . . . ?
C11 C10 C9 C14 -179.9(5) . . . . ?
C11 C10 C9 C8 0.7(9) . . . . ?
C11 C12 C7 N2 179.2(6) . . . . ?
C11 C12 C7 C8 -1.1(10) . . . . ?
C10 C11 C13 O5 179.1(6) . . . . ?
C10 C11 C13 O4 -0.2(10) . . . . ?
C10 C11 C12 C7 2.3(10) . . . . ?
C13 C11 C10 C9 177.6(5) . . . . ?
C13 C11 C12 C7 -177.3(6) . . . . ?
N1 N2 C7 C8 11.6(11) . . . . ?
N1 N2 C7 C12 -168.7(7) . . . . ?
N1 C4 C5 C6 179.7(8) . . . . ?
N1 C4 C3 C2 -178.9(9) . . . . ?
C12 C11 C10 C9 -2.1(9) . . . . ?
C12 C11 C13 O5 -1.2(9) . . . . ?
C12 C11 C13 O4 179.5(6) . . . . ?
C19 N3 C15 C16 5.5(13) . . . . ?
C7 N2 N1 C4 -179.0(6) . . . . ?
C7 C8 C9 C14 -178.9(6) . . . . ?
C7 C8 C9 C10 0.5(10) . . . . ?
C1 C6 C5 C4 -0.5(13) . . . . ?
C1 C2 C3 C4 -1.7(16) . . . . ?
C9 C8 C7 N2 179.3(6) . . . . ?
C9 C8 C7 C12 -0.3(10) . . . . ?
C15 N3 C19 C18 -5.2(12) . . . . ?
C6 C1 C2 C3 4.4(15) . . . . ?
C16 C17 C18 C19 1.7(12) . . . . ?
C18 C17 C16 C15 -1.5(13) . . . . ?
C5 C4 C3 C2 -2.1(14) . . . . ?
C2 C1 C6 C5 -3.3(13) . . . . ?
C3 C4 C5 C6 3.2(13) . . . . ?
